data_4505734
loop_
_publ_author_name
'Shmilovits, Michaela'
'Diskin-Posner, Yael'
'Vinodu, Mikki'
'Goldberg, Israel'

_publ_section_title
;
 Crystal Engineering of &#x201C;Porphyrin Sieves&#x201D; Based on
 Coordination Polymers of Pd- and Pt-tetra(4-carboxyphenyl)porphyrin
;
_journal_issue 5
_journal_name_full 'Crystal Growth &amp; Design'
_journal_page_first 855
_journal_paper_doi 10.1021/cg034071w
_journal_volume 3
_journal_year 2003
_chemical_formula_moiety '(C48 H24 N4 O8 Pt), Cu1.50, Na1.50, 3.5(C5 H5 N), (H2 O)'
_chemical_formula_sum 'C65.5 H43.5 Cu1.5 N7.5 Na1.5 O9 Pt'
_chemical_formula_weight 1404.46
_chemical_name_systematic
; 
 ? 
;
_space_group_IT_number 2
_symmetry_cell_setting triclinic
_symmetry_space_group_name_Hall '-P 1'
_symmetry_space_group_name_H-M 'P -1'
_atom_sites_solution_hydrogens geom
_atom_sites_solution_primary direct
_atom_sites_solution_secondary difmap
_audit_creation_method SHELXL-97
_cell_angle_alpha 85.5750(8)
_cell_angle_beta 85.4260(8)
_cell_angle_gamma 80.0980(9)
_cell_formula_units_Z 2
_cell_length_a 12.9240(3)
_cell_length_b 13.1370(2)
_cell_length_c 16.6000(5)
_cell_measurement_reflns_used 9879
_cell_measurement_temperature 110(2)
_cell_measurement_theta_max 28.25
_cell_measurement_theta_min 1.60
_cell_volume 2761.78(11)
_computing_cell_refinement Denzo
_computing_data_collection 'Collect, Nonius B.V.'
_computing_data_reduction Denzo
_computing_structure_refinement 'SHELXL-97 (Sheldrick, 1997)'
_computing_structure_solution DIRDIF-96
_diffrn_ambient_temperature 110(2)
_diffrn_detector_area_resol_mean '56 microns'
_diffrn_measured_fraction_theta_full 0.954
_diffrn_measured_fraction_theta_max 0.954
_diffrn_measurement_device_type 'Nonius KappaCCD'
_diffrn_measurement_method '1 deg. Phi & Omega scans'
_diffrn_radiation_monochromator graphite
_diffrn_radiation_source 'fine-focus sealed tube'
_diffrn_radiation_type MoK\a
_diffrn_radiation_wavelength 0.71073
_diffrn_reflns_av_R_equivalents 0.0540
_diffrn_reflns_av_sigmaI/netI 0.0965
_diffrn_reflns_limit_h_max 17
_diffrn_reflns_limit_h_min 0
_diffrn_reflns_limit_k_max 17
_diffrn_reflns_limit_k_min -17
_diffrn_reflns_limit_l_max 21
_diffrn_reflns_limit_l_min -21
_diffrn_reflns_number 20257
_diffrn_reflns_theta_full 28.25
_diffrn_reflns_theta_max 28.25
_diffrn_reflns_theta_min 1.60
_exptl_absorpt_coefficient_mu 3.184
_exptl_absorpt_correction_T_max 0.7413
_exptl_absorpt_correction_T_min 0.4485
_exptl_absorpt_correction_type multi-scan
_exptl_absorpt_process_details '(Blessing, 1995)'
_exptl_crystal_colour black
_exptl_crystal_density_diffrn 1.689
_exptl_crystal_density_method 'not measured'
_exptl_crystal_description 'parallelpiped needles'
_exptl_crystal_F_000 1398
_exptl_crystal_size_max 0.30
_exptl_crystal_size_mid 0.10
_exptl_crystal_size_min 0.10
_refine_diff_density_max 1.386
_refine_diff_density_min -1.802
_refine_diff_density_rms 0.172
_refine_ls_extinction_method none
_refine_ls_goodness_of_fit_ref 1.016
_refine_ls_hydrogen_treatment mixed
_refine_ls_matrix_type full
_refine_ls_number_parameters 786
_refine_ls_number_reflns 12901
_refine_ls_number_restraints 0
_refine_ls_restrained_S_all 1.016
_refine_ls_R_factor_all 0.0801
_refine_ls_R_factor_gt 0.0521
_refine_ls_shift/su_max 0.009
_refine_ls_shift/su_mean 0.001
_refine_ls_structure_factor_coef Fsqd
_refine_ls_weighting_details 'calc w=1/[\s^2^(Fo^2^)+(0.0457P)^2^+3.8559P] where P=(Fo^2^+2Fc^2^)/3'
_refine_ls_weighting_scheme calc
_refine_ls_wR_factor_gt 0.1053
_refine_ls_wR_factor_ref 0.1165
_reflns_number_gt 9879
_reflns_number_total 12901
_reflns_threshold_expression >2sigma(I)
_cod_data_source_file cg034071wsi20030504_115923.cif
_cod_data_source_block Compound-4
_cod_original_sg_symbol_H-M P-1
_cod_original_formula_sum 'C65.50 H43.50 Cu1.50 N7.50 Na1.50 O9 Pt'
_cod_database_code 4505734

loop_
_symmetry_equiv_pos_as_xyz
'x, y, z'
'-x, -y, -z'

loop_
_atom_site_label
_atom_site_type_symbol
_atom_site_fract_x
_atom_site_fract_y
_atom_site_fract_z
_atom_site_U_iso_or_equiv
_atom_site_adp_type
_atom_site_occupancy
_atom_site_symmetry_multiplicity
_atom_site_calc_flag
_atom_site_refinement_flags
Pt Pt -0.002636(17) 0.773806(16) -0.011804(14) 0.01626(7) Uani 1 1 d .
Cu1 Cu 0.45746(5) 0.23485(5) 0.48986(4) 0.01793(15) Uani 1 1 d .
Cu2 Cu 0.53241(14) 0.04769(12) 0.02780(11) 0.0384(4) Uani 0.50 1 d P
Na1 Na 0.5000 0.0000 0.5000 0.0229(7) Uani 1 2 d S
Na2 Na 0.60712(19) 0.39808(16) 0.49322(14) 0.0247(5) Uani 1 1 d .
C1 C -0.0507(4) 0.8480(4) 0.1593(3) 0.0168(11) Uani 1 1 d .
C2 C -0.1229(4) 0.9341(4) 0.1355(4) 0.0185(12) Uani 1 1 d .
C3 C -0.1458(4) 0.9623(4) 0.0557(3) 0.0180(11) Uani 1 1 d .
C4 C -0.2170(5) 1.0516(4) 0.0289(4) 0.0285(14) Uani 1 1 d .
H4 H -0.2504 1.1057 0.0616 0.034 Uiso 1 1 calc R
C5 C -0.2291(5) 1.0467(5) -0.0504(4) 0.0271(14) Uani 1 1 d .
H5 H -0.2729 1.0955 -0.0835 0.033 Uiso 1 1 calc R
C6 C -0.1629(5) 0.9535(4) -0.0755(3) 0.0201(12) Uani 1 1 d .
C7 C -0.1603(5) 0.9148(4) -0.1517(4) 0.0201(12) Uani 1 1 d .
C8 C -0.0955(4) 0.8239(4) -0.1766(3) 0.0174(11) Uani 1 1 d .
C9 C -0.0867(5) 0.7885(4) -0.2569(4) 0.0234(13) Uani 1 1 d .
H9 H -0.1275 0.8183 -0.3005 0.028 Uiso 1 1 calc R
C10 C -0.0095(5) 0.7049(4) -0.2587(4) 0.0222(12) Uani 1 1 d .
H10 H 0.0142 0.6649 -0.3039 0.027 Uiso 1 1 calc R
C11 C 0.0299(4) 0.6880(4) -0.1793(3) 0.0182(11) Uani 1 1 d .
C12 C 0.1143(4) 0.6109(4) -0.1580(3) 0.0147(11) Uani 1 1 d .
C13 C 0.1532(4) 0.5958(4) -0.0817(4) 0.0194(12) Uani 1 1 d .
C14 C 0.2408(5) 0.5172(4) -0.0589(4) 0.0279(14) Uani 1 1 d .
H14 H 0.2827 0.4700 -0.0937 0.033 Uiso 1 1 calc R
C15 C 0.2524(5) 0.5229(4) 0.0200(4) 0.0267(14) Uani 1 1 d .
H15 H 0.3042 0.4812 0.0512 0.032 Uiso 1 1 calc R
C16 C 0.1712(4) 0.6047(4) 0.0485(3) 0.0189(12) Uani 1 1 d .
C17 C 0.1556(4) 0.6326(4) 0.1287(4) 0.0188(12) Uani 1 1 d .
C18 C 0.0777(4) 0.7133(4) 0.1554(3) 0.0175(11) Uani 1 1 d .
C19 C 0.0551(5) 0.7371(4) 0.2390(3) 0.0192(12) Uani 1 1 d .
H19 H 0.0896 0.7017 0.2840 0.023 Uiso 1 1 calc R
C20 C -0.0239(5) 0.8185(4) 0.2417(4) 0.0240(13) Uani 1 1 d .
H20 H -0.0559 0.8506 0.2889 0.029 Uiso 1 1 calc R
N21 N 0.0121(4) 0.7811(3) 0.1069(3) 0.0169(10) Uani 1 1 d .
N22 N -0.1110(4) 0.9042(3) -0.0102(3) 0.0175(10) Uani 1 1 d .
N23 N -0.0232(4) 0.7605(3) -0.1291(3) 0.0184(10) Uani 1 1 d .
N24 N 0.1124(4) 0.6487(3) -0.0139(3) 0.0195(10) Uani 1 1 d .
C25 C -0.1835(4) 0.9968(4) 0.2002(3) 0.0179(11) Uani 1 1 d .
C26 C -0.2587(4) 0.9545(4) 0.2520(4) 0.0224(12) Uani 1 1 d .
H26 H -0.2677 0.8850 0.2474 0.027 Uiso 1 1 calc R
C27 C -0.3194(4) 1.0122(4) 0.3091(4) 0.0208(12) Uani 1 1 d .
H27 H -0.3717 0.9828 0.3420 0.025 Uiso 1 1 calc R
C28 C -0.3060(5) 1.1134(4) 0.3200(3) 0.0198(12) Uani 1 1 d .
C29 C -0.2293(5) 1.1551(4) 0.2705(4) 0.0227(13) Uani 1 1 d .
H29 H -0.2182 1.2235 0.2772 0.027 Uiso 1 1 calc R
C30 C -0.1688(5) 1.0974(4) 0.2115(4) 0.0232(13) Uani 1 1 d .
H30 H -0.1168 1.1269 0.1784 0.028 Uiso 1 1 calc R
C31 C -0.3760(4) 1.1802(4) 0.3802(3) 0.0196(12) Uani 1 1 d .
C32 C -0.2286(4) 0.9774(4) -0.2141(4) 0.0190(12) Uani 1 1 d .
C33 C -0.2068(5) 1.0730(4) -0.2420(4) 0.0277(14) Uani 1 1 d .
H33 H -0.1513 1.0988 -0.2204 0.033 Uiso 1 1 calc R
C34 C -0.2645(5) 1.1332(4) -0.3017(4) 0.0254(13) Uani 1 1 d .
H34 H -0.2462 1.1979 -0.3218 0.030 Uiso 1 1 calc R
C35 C -0.3482(4) 1.0984(4) -0.3314(3) 0.0191(12) Uani 1 1 d .
C36 C -0.3711(5) 1.0017(5) -0.3034(4) 0.0297(15) Uani 1 1 d .
H36 H -0.4279 0.9767 -0.3239 0.036 Uiso 1 1 calc R
C37 C -0.3108(5) 0.9404(5) -0.2448(4) 0.0293(15) Uani 1 1 d .
H37 H -0.3264 0.8741 -0.2264 0.035 Uiso 1 1 calc R
C38 C -0.4092(5) 1.1675(4) -0.3947(4) 0.0216(12) Uani 1 1 d .
C39 C 0.1636(4) 0.5379(4) -0.2215(3) 0.0193(12) Uani 1 1 d .
C40 C 0.2621(4) 0.5449(4) -0.2602(3) 0.0215(13) Uani 1 1 d .
H40 H 0.2997 0.5968 -0.2468 0.026 Uiso 1 1 calc R
C41 C 0.3056(4) 0.4759(4) -0.3185(3) 0.0199(12) Uani 1 1 d .
H41 H 0.3723 0.4815 -0.3453 0.024 Uiso 1 1 calc R
C42 C 0.2516(4) 0.3988(4) -0.3374(4) 0.0213(12) Uani 1 1 d .
C43 C 0.1544(5) 0.3921(4) -0.2985(4) 0.0293(14) Uani 1 1 d .
H43 H 0.1169 0.3401 -0.3115 0.035 Uiso 1 1 calc R
C44 C 0.1106(5) 0.4608(4) -0.2403(4) 0.0267(13) Uani 1 1 d .
H44 H 0.0440 0.4547 -0.2134 0.032 Uiso 1 1 calc R
C45 C 0.2988(5) 0.3192(4) -0.3970(4) 0.0231(13) Uani 1 1 d .
C46 C 0.2243(5) 0.5731(4) 0.1906(3) 0.0203(12) Uani 1 1 d .
C47 C 0.2136(5) 0.4712(4) 0.2173(4) 0.0231(13) Uani 1 1 d .
H47 H 0.1656 0.4375 0.1931 0.028 Uiso 1 1 calc R
C48 C 0.2720(5) 0.4198(4) 0.2781(4) 0.0225(13) Uani 1 1 d .
H48 H 0.2636 0.3510 0.2959 0.027 Uiso 1 1 calc R
C49 C 0.3439(5) 0.4678(4) 0.3143(3) 0.0196(12) Uani 1 1 d .
C50 C 0.3573(4) 0.5673(4) 0.2865(4) 0.0215(12) Uani 1 1 d .
H50 H 0.4065 0.6005 0.3098 0.026 Uiso 1 1 calc R
C51 C 0.2983(5) 0.6184(4) 0.2242(4) 0.0227(13) Uani 1 1 d .
H51 H 0.3092 0.6858 0.2043 0.027 Uiso 1 1 calc R
C52 C 0.4045(5) 0.4129(4) 0.3836(4) 0.0212(12) Uani 1 1 d .
O1 O -0.4536(3) 1.1412(3) 0.4157(2) 0.0202(8) Uani 1 1 d .
O2 O -0.3564(3) 1.2673(3) 0.3910(3) 0.0243(9) Uani 1 1 d .
O3 O -0.3825(3) 1.2508(3) -0.4180(3) 0.0255(9) Uani 1 1 d .
O4 O -0.4879(3) 1.1341(3) -0.4201(2) 0.0211(9) Uani 1 1 d .
O5 O 0.3849(3) 0.3325(3) -0.4337(3) 0.0250(9) Uani 1 1 d .
O6 O 0.2499(4) 0.2476(4) -0.4058(3) 0.0410(12) Uani 1 1 d .
O7 O 0.3955(3) 0.3183(3) 0.3990(2) 0.0229(9) Uani 1 1 d .
O8 O 0.4577(3) 0.4626(3) 0.4211(2) 0.0223(9) Uani 1 1 d .
N53 N 0.2057(5) 0.6041(5) 0.5025(4) 0.0409(15) Uani 1 1 d .
C54 C 0.1479(7) 0.6964(7) 0.5246(6) 0.063(3) Uani 1 1 d .
H54 H 0.1802 0.7382 0.5559 0.076 Uiso 1 1 calc R
C55 C 0.0460(8) 0.7327(8) 0.5046(6) 0.076(3) Uani 1 1 d .
H55 H 0.0101 0.7984 0.5200 0.091 Uiso 1 1 calc R
C56 C -0.0024(8) 0.6702(8) 0.4613(6) 0.068(3) Uani 1 1 d .
H56 H -0.0729 0.6917 0.4469 0.081 Uiso 1 1 calc R
C57 C 0.0550(7) 0.5740(8) 0.4388(6) 0.066(3) Uani 1 1 d .
H57 H 0.0252 0.5300 0.4077 0.079 Uiso 1 1 calc R
C58 C 0.1567(6) 0.5462(7) 0.4639(5) 0.0470(19) Uani 1 1 d .
H58 H 0.1935 0.4796 0.4518 0.056 Uiso 1 1 calc R
N59 N 0.5620(6) 0.8973(6) 0.0720(5) 0.077(3) Uani 1 1 d .
C60 C 0.5173(7) 0.8677(6) 0.1421(5) 0.054(2) Uani 1 1 d .
H60 H 0.4524 0.9066 0.1614 0.064 Uiso 1 1 calc R
C61 C 0.5622(6) 0.7820(5) 0.1885(4) 0.0371(16) Uani 1 1 d .
H61 H 0.5288 0.7626 0.2390 0.044 Uiso 1 1 calc R
C62 C 0.6546(6) 0.7256(5) 0.1608(4) 0.0404(17) Uani 1 1 d .
H62 H 0.6865 0.6660 0.1915 0.049 Uiso 1 1 calc R
C63 C 0.7014(5) 0.7561(5) 0.0875(4) 0.0343(16) Uani 1 1 d .
H63 H 0.7665 0.7182 0.0675 0.041 Uiso 1 1 calc R
C64 C 0.6537(6) 0.8411(5) 0.0440(5) 0.0439(19) Uani 1 1 d .
H64 H 0.6854 0.8612 -0.0070 0.053 Uiso 1 1 calc R
N65 N 0.5395(6) 0.1912(7) 0.0770(5) 0.067(2) Uani 1 1 d .
C66 C 0.5338(6) 0.1982(7) 0.1564(6) 0.054(2) Uani 1 1 d .
H66 H 0.5412 0.1360 0.1902 0.065 Uiso 1 1 calc R
C67 C 0.5178(6) 0.2901(7) 0.1920(5) 0.054(2) Uani 1 1 d .
H67 H 0.5127 0.2913 0.2494 0.064 Uiso 1 1 calc R
C68 C 0.5091(7) 0.3809(7) 0.1443(6) 0.057(2) Uani 1 1 d .
H68 H 0.4987 0.4450 0.1691 0.069 Uiso 1 1 calc R
C69 C 0.5153(7) 0.3808(7) 0.0603(5) 0.054(2) Uani 1 1 d .
H69 H 0.5086 0.4429 0.0263 0.064 Uiso 1 1 calc R
C70 C 0.5319(7) 0.2846(9) 0.0298(6) 0.067(3) Uani 1 1 d .
H70 H 0.5386 0.2814 -0.0274 0.081 Uiso 1 1 calc R
C71 C 0.9339(15) 1.0021(12) 0.4424(10) 0.135(7) Uani 1 1 d .
H71 H 0.8909 1.0019 0.3987 0.162 Uiso 1 1 calc R
C72 C 0.8904(12) 1.0033(13) 0.5156(11) 0.128(6) Uani 1 1 d .
H72 H 0.8167 1.0071 0.5268 0.154 Uiso 1 1 calc R
C73 C 1.0428(17) 1.0012(10) 0.4254(8) 0.123(6) Uani 1 1 d .
H73 H 1.0699 1.0038 0.3705 0.148 Uiso 1 1 calc R
O74 O 0.3302(3) 0.1045(4) 0.4922(3) 0.0383(12) Uani 1 1 d .
H74A H 0.3037 0.0628 0.4844 0.046 Uiso 1 1 d R
H74B H 0.2837 0.1496 0.5166 0.046 Uiso 1 1 d R

loop_
_atom_site_aniso_label
_atom_site_aniso_U_11
_atom_site_aniso_U_22
_atom_site_aniso_U_33
_atom_site_aniso_U_23
_atom_site_aniso_U_13
_atom_site_aniso_U_12
Pt 0.01612(11) 0.01564(11) 0.01500(12) 0.00010(7) -0.00143(8) 0.00273(7)
Cu1 0.0202(4) 0.0164(3) 0.0145(4) -0.0003(2) -0.0009(3) 0.0039(3)
Cu2 0.0471(11) 0.0239(8) 0.0402(11) 0.0055(7) -0.0094(8) 0.0053(7)
Na1 0.0260(18) 0.0162(15) 0.0251(19) -0.0019(13) 0.0009(14) -0.0005(12)
Na2 0.0304(13) 0.0197(11) 0.0221(13) -0.0001(9) -0.0084(10) 0.0035(9)
C1 0.018(3) 0.017(3) 0.016(3) -0.005(2) 0.002(2) -0.004(2)
C2 0.019(3) 0.013(2) 0.021(3) -0.001(2) 0.000(2) 0.003(2)
C3 0.015(3) 0.019(3) 0.017(3) -0.006(2) 0.000(2) 0.006(2)
C4 0.044(4) 0.014(3) 0.023(3) -0.001(2) -0.009(3) 0.011(3)
C5 0.026(3) 0.030(3) 0.020(3) -0.001(2) 0.002(3) 0.007(3)
C6 0.023(3) 0.017(3) 0.017(3) 0.004(2) -0.004(2) 0.005(2)
C7 0.022(3) 0.020(3) 0.016(3) 0.003(2) -0.004(2) 0.002(2)
C8 0.019(3) 0.020(3) 0.011(3) 0.003(2) -0.001(2) -0.002(2)
C9 0.021(3) 0.026(3) 0.021(3) 0.002(2) -0.007(2) 0.006(2)
C10 0.028(3) 0.025(3) 0.013(3) -0.005(2) 0.000(2) -0.002(2)
C11 0.015(3) 0.019(3) 0.019(3) 0.000(2) -0.002(2) 0.002(2)
C12 0.014(3) 0.016(3) 0.013(3) 0.000(2) -0.001(2) -0.001(2)
C13 0.021(3) 0.015(3) 0.019(3) -0.002(2) -0.001(2) 0.005(2)
C14 0.030(3) 0.022(3) 0.027(4) -0.004(2) -0.004(3) 0.012(2)
C15 0.032(4) 0.021(3) 0.022(3) -0.003(2) -0.007(3) 0.012(2)
C16 0.019(3) 0.021(3) 0.015(3) -0.002(2) -0.005(2) 0.004(2)
C17 0.015(3) 0.018(3) 0.022(3) 0.002(2) -0.003(2) 0.000(2)
C18 0.020(3) 0.013(2) 0.018(3) -0.001(2) -0.001(2) 0.002(2)
C19 0.027(3) 0.021(3) 0.010(3) -0.001(2) 0.000(2) -0.003(2)
C20 0.027(3) 0.020(3) 0.025(3) -0.001(2) -0.005(3) -0.002(2)
N21 0.017(2) 0.016(2) 0.018(3) -0.0013(18) -0.0026(19) -0.0017(18)
N22 0.017(2) 0.017(2) 0.016(3) 0.0005(18) 0.0014(19) 0.0025(18)
N23 0.015(2) 0.018(2) 0.021(3) 0.0004(18) 0.000(2) -0.0007(18)
N24 0.019(2) 0.022(2) 0.016(3) -0.0005(19) -0.003(2) 0.0021(19)
C25 0.017(3) 0.021(3) 0.014(3) -0.003(2) 0.000(2) 0.002(2)
C26 0.023(3) 0.023(3) 0.021(3) 0.000(2) 0.001(2) -0.005(2)
C27 0.021(3) 0.021(3) 0.019(3) -0.001(2) 0.003(2) -0.002(2)
C28 0.024(3) 0.018(3) 0.016(3) 0.001(2) -0.005(2) 0.000(2)
C29 0.024(3) 0.016(3) 0.028(3) -0.001(2) 0.001(3) -0.004(2)
C30 0.026(3) 0.015(3) 0.028(4) -0.003(2) 0.000(3) -0.003(2)
C31 0.019(3) 0.020(3) 0.018(3) 0.006(2) -0.003(2) -0.001(2)
C32 0.015(3) 0.021(3) 0.017(3) 0.000(2) -0.001(2) 0.007(2)
C33 0.036(4) 0.019(3) 0.031(4) 0.001(2) -0.016(3) -0.008(3)
C34 0.024(3) 0.020(3) 0.031(4) 0.004(2) -0.011(3) 0.002(2)
C35 0.017(3) 0.024(3) 0.014(3) -0.002(2) 0.001(2) 0.001(2)
C36 0.023(3) 0.029(3) 0.037(4) 0.013(3) -0.012(3) -0.008(3)
C37 0.019(3) 0.029(3) 0.040(4) 0.011(3) -0.010(3) -0.006(2)
C38 0.025(3) 0.020(3) 0.017(3) -0.001(2) 0.004(2) 0.002(2)
C39 0.020(3) 0.018(3) 0.017(3) -0.003(2) -0.003(2) 0.006(2)
C40 0.022(3) 0.019(3) 0.021(3) -0.001(2) 0.000(2) 0.003(2)
C41 0.019(3) 0.023(3) 0.014(3) -0.001(2) 0.004(2) 0.001(2)
C42 0.020(3) 0.023(3) 0.019(3) -0.003(2) 0.004(2) 0.003(2)
C43 0.033(4) 0.022(3) 0.033(4) -0.010(3) 0.001(3) -0.003(3)
C44 0.023(3) 0.027(3) 0.031(4) -0.010(3) 0.003(3) -0.004(2)
C45 0.021(3) 0.022(3) 0.024(3) -0.001(2) -0.002(3) 0.003(2)
C46 0.027(3) 0.020(3) 0.013(3) 0.000(2) -0.007(2) 0.001(2)
C47 0.026(3) 0.024(3) 0.019(3) -0.002(2) -0.008(3) 0.000(2)
C48 0.033(3) 0.012(3) 0.023(3) 0.007(2) -0.012(3) -0.004(2)
C49 0.023(3) 0.021(3) 0.012(3) -0.001(2) -0.002(2) 0.005(2)
C50 0.019(3) 0.023(3) 0.021(3) -0.001(2) -0.005(2) 0.001(2)
C51 0.031(3) 0.015(3) 0.020(3) 0.004(2) -0.005(3) -0.001(2)
C52 0.022(3) 0.024(3) 0.015(3) 0.002(2) -0.004(2) 0.001(2)
O1 0.022(2) 0.0167(19) 0.018(2) 0.0000(15) 0.0028(17) 0.0036(15)
O2 0.027(2) 0.022(2) 0.024(2) -0.0083(17) 0.0037(18) -0.0039(17)
O3 0.029(2) 0.021(2) 0.025(2) 0.0033(17) -0.0054(19) 0.0001(17)
O4 0.023(2) 0.0171(19) 0.021(2) 0.0007(16) -0.0055(17) 0.0030(16)
O5 0.029(2) 0.022(2) 0.022(2) -0.0034(16) 0.0032(19) 0.0013(17)
O6 0.032(3) 0.038(3) 0.055(4) -0.024(2) 0.005(2) -0.006(2)
O7 0.032(2) 0.019(2) 0.018(2) 0.0035(16) -0.0052(18) -0.0015(17)
O8 0.026(2) 0.0189(19) 0.022(2) 0.0016(16) -0.0110(18) -0.0004(16)
N53 0.029(3) 0.043(3) 0.048(4) 0.001(3) -0.001(3) -0.003(3)
C54 0.038(5) 0.067(6) 0.084(8) -0.024(5) -0.009(5) 0.000(4)
C55 0.052(6) 0.095(7) 0.075(8) -0.028(6) -0.024(5) 0.024(5)
C56 0.053(6) 0.090(7) 0.059(7) -0.017(5) -0.018(5) 0.004(5)
C57 0.045(5) 0.096(7) 0.058(6) -0.025(5) -0.007(5) -0.007(5)
C58 0.039(4) 0.059(5) 0.044(5) -0.007(4) 0.001(4) -0.009(4)
N59 0.066(5) 0.072(5) 0.064(5) 0.045(4) 0.021(4) 0.038(4)
C60 0.048(5) 0.053(5) 0.046(5) 0.008(4) 0.002(4) 0.022(4)
C61 0.045(4) 0.035(4) 0.028(4) -0.001(3) -0.003(3) 0.002(3)
C62 0.057(5) 0.028(3) 0.034(4) 0.001(3) -0.009(4) 0.003(3)
C63 0.034(4) 0.025(3) 0.042(4) -0.001(3) -0.003(3) 0.001(3)
C64 0.032(4) 0.038(4) 0.055(5) 0.004(3) 0.007(4) 0.003(3)
N65 0.048(5) 0.083(6) 0.070(6) -0.025(5) -0.007(4) -0.002(4)
C66 0.044(5) 0.061(5) 0.055(6) -0.008(4) -0.019(4) 0.006(4)
C67 0.048(5) 0.066(5) 0.041(5) -0.021(4) -0.017(4) 0.020(4)
C68 0.047(5) 0.059(5) 0.066(7) -0.032(5) 0.003(5) 0.000(4)
C69 0.055(5) 0.063(5) 0.046(5) -0.009(4) 0.016(4) -0.025(4)
C70 0.052(6) 0.107(8) 0.050(6) -0.027(6) 0.013(5) -0.032(5)
C71 0.136(14) 0.161(14) 0.082(11) -0.047(10) -0.052(10) 0.084(11)
C72 0.095(11) 0.174(15) 0.099(12) -0.067(11) -0.024(10) 0.053(10)
C73 0.198(18) 0.092(9) 0.055(9) -0.011(7) 0.025(11) 0.031(11)
O74 0.025(2) 0.047(3) 0.040(3) -0.016(2) -0.004(2) 0.009(2)

loop_
_atom_type_symbol
_atom_type_description
_atom_type_scat_dispersion_real
_atom_type_scat_dispersion_imag
_atom_type_scat_source
C C 0.0033 0.0016 'International Tables Vol C Tables 4.2.6.8 and 6.1.1.4'
H H 0.0000 0.0000 'International Tables Vol C Tables 4.2.6.8 and 6.1.1.4'
O O 0.0106 0.0060 'International Tables Vol C Tables 4.2.6.8 and 6.1.1.4'
N N 0.0061 0.0033 'International Tables Vol C Tables 4.2.6.8 and 6.1.1.4'
Pt Pt -1.7033 8.3905 'International Tables Vol C Tables 4.2.6.8 and 6.1.1.4'
Cu Cu 0.3201 1.2651 'International Tables Vol C Tables 4.2.6.8 and 6.1.1.4'
Na Na 0.0362 0.0249 'International Tables Vol C Tables 4.2.6.8 and 6.1.1.4'

loop_
_geom_angle_atom_site_label_1
_geom_angle_atom_site_label_2
_geom_angle_atom_site_label_3
_geom_angle
_geom_angle_site_symmetry_1
_geom_angle_site_symmetry_3
N21 Pt N23 176.62(18) . .
N21 Pt N22 89.68(18) . .
N23 Pt N22 90.78(18) . .
N21 Pt N24 89.83(18) . .
N23 Pt N24 89.90(18) . .
N22 Pt N24 176.61(19) . .
O7 Cu1 O5 91.84(17) . 1_556
O7 Cu1 O1 90.70(17) . 1_645
O5 Cu1 O1 173.19(18) 1_556 1_645
O7 Cu1 O4 172.60(16) . 1_646
O5 Cu1 O4 91.71(17) 1_556 1_646
O1 Cu1 O4 86.50(16) 1_645 1_646
O7 Cu1 Na1 123.57(12) . .
O5 Cu1 Na1 131.16(12) 1_556 .
O1 Cu1 Na1 51.29(11) 1_645 .
O4 Cu1 Na1 49.82(11) 1_646 .
O7 Cu1 Na2 87.13(12) . .
O5 Cu1 Na2 75.79(13) 1_556 .
O1 Cu1 Na2 98.04(12) 1_645 .
O4 Cu1 Na2 100.04(12) 1_646 .
Na1 Cu1 Na2 131.74(5) . .
Cu2 Cu2 N59 65.0(3) 2_655 1_545
Cu2 Cu2 N65 155.0(3) 2_655 .
N59 Cu2 N65 133.5(4) 1_545 .
Cu2 Cu2 N59 59.5(3) 2_655 2_665
N59 Cu2 N59 124.57(18) 1_545 2_665
N65 Cu2 N59 99.7(3) . 2_665
O4 Na1 O4 180.0 1_646 2_565
O4 Na1 O1 108.95(13) 1_646 2_566
O4 Na1 O1 71.06(13) 2_565 2_566
O4 Na1 O1 71.06(13) 1_646 1_645
O4 Na1 O1 108.94(13) 2_565 1_645
O1 Na1 O1 180.00(18) 2_566 1_645
O4 Na1 O74 102.16(15) 1_646 2_656
O4 Na1 O74 77.84(15) 2_565 2_656
O1 Na1 O74 80.59(15) 2_566 2_656
O1 Na1 O74 99.41(15) 1_645 2_656
O4 Na1 O74 77.84(15) 1_646 .
O4 Na1 O74 102.16(15) 2_565 .
O1 Na1 O74 99.41(15) 2_566 .
O1 Na1 O74 80.59(15) 1_645 .
O74 Na1 O74 180.0 2_656 .
O4 Na1 Cu1 41.39(9) 1_646 .
O4 Na1 Cu1 138.61(9) 2_565 .
O1 Na1 Cu1 139.56(9) 2_566 .
O1 Na1 Cu1 40.44(9) 1_645 .
O74 Na1 Cu1 125.03(12) 2_656 .
O74 Na1 Cu1 54.97(12) . .
O4 Na1 Cu1 138.61(9) 1_646 2_656
O4 Na1 Cu1 41.39(9) 2_565 2_656
O1 Na1 Cu1 40.44(9) 2_566 2_656
O1 Na1 Cu1 139.56(9) 1_645 2_656
O74 Na1 Cu1 54.97(12) 2_656 2_656
O74 Na1 Cu1 125.03(12) . 2_656
Cu1 Na1 Cu1 179.999(1) . 2_656
O4 Na1 H74A 92.5 1_646 .
O4 Na1 H74A 87.5 2_565 .
O1 Na1 H74A 88.0 2_566 .
O1 Na1 H74A 92.0 1_645 .
O74 Na1 H74A 163.7 2_656 .
O74 Na1 H74A 16.3 . .
Cu1 Na1 H74A 70.9 . .
Cu1 Na1 H74A 109.1 2_656 .
O3 Na2 O8 122.74(17) 1_646 .
O3 Na2 O8 103.72(17) 1_646 2_666
O8 Na2 O8 84.69(16) . 2_666
O3 Na2 N53 90.51(19) 1_646 2_666
O8 Na2 N53 144.8(2) . 2_666
O8 Na2 N53 99.3(2) 2_666 2_666
O3 Na2 O2 82.14(16) 1_646 1_645
O8 Na2 O2 84.40(16) . 1_645
O8 Na2 O2 169.08(17) 2_666 1_645
N53 Na2 O2 89.78(19) 2_666 1_645
O3 Na2 Cu1 57.36(11) 1_646 .
O8 Na2 Cu1 67.62(11) . .
O8 Na2 Cu1 114.73(13) 2_666 .
N53 Na2 Cu1 136.93(16) 2_666 .
O2 Na2 Cu1 60.46(10) 1_645 .
O3 Na2 Na2 121.61(16) 1_646 2_666
O8 Na2 Na2 42.88(11) . 2_666
O8 Na2 Na2 41.81(10) 2_666 2_666
N53 Na2 Na2 131.10(18) 2_666 2_666
O2 Na2 Na2 127.27(15) 1_645 2_666
Cu1 Na2 Na2 91.77(9) . 2_666
C2 C1 N21 125.2(5) . .
C2 C1 C20 125.1(5) . .
N21 C1 C20 109.6(5) . .
C3 C2 C1 124.1(5) . .
C3 C2 C25 118.0(5) . .
C1 C2 C25 117.8(5) . .
N22 C3 C2 125.9(5) . .
N22 C3 C4 108.3(5) . .
C2 C3 C4 125.6(5) . .
C5 C4 C3 108.8(5) . .
C5 C4 H4 125.6 . .
C3 C4 H4 125.6 . .
C4 C5 C6 106.8(5) . .
C4 C5 H5 126.6 . .
C6 C5 H5 126.6 . .
N22 C6 C7 125.8(5) . .
N22 C6 C5 109.1(5) . .
C7 C6 C5 124.8(5) . .
C6 C7 C8 125.0(5) . .
C6 C7 C32 118.0(5) . .
C8 C7 C32 116.9(5) . .
N23 C8 C7 124.7(5) . .
N23 C8 C9 110.0(5) . .
C7 C8 C9 125.0(5) . .
C10 C9 C8 107.1(5) . .
C10 C9 H9 126.4 . .
C8 C9 H9 126.4 . .
C9 C10 C11 107.0(5) . .
C9 C10 H10 126.5 . .
C11 C10 H10 126.5 . .
N23 C11 C12 125.1(5) . .
N23 C11 C10 110.5(5) . .
C12 C11 C10 124.3(5) . .
C13 C12 C11 124.2(5) . .
C13 C12 C39 118.1(5) . .
C11 C12 C39 117.7(5) . .
N24 C13 C12 126.4(5) . .
N24 C13 C14 108.6(5) . .
C12 C13 C14 124.9(5) . .
C15 C14 C13 107.9(5) . .
C15 C14 H14 126.0 . .
C13 C14 H14 126.0 . .
C14 C15 C16 107.0(5) . .
C14 C15 H15 126.5 . .
C16 C15 H15 126.5 . .
N24 C16 C17 125.8(5) . .
N24 C16 C15 110.0(5) . .
C17 C16 C15 124.2(5) . .
C16 C17 C18 123.7(5) . .
C16 C17 C46 119.0(5) . .
C18 C17 C46 117.3(5) . .
N21 C18 C17 125.8(5) . .
N21 C18 C19 110.0(5) . .
C17 C18 C19 124.2(5) . .
C20 C19 C18 107.6(5) . .
C20 C19 H19 126.2 . .
C18 C19 H19 126.2 . .
C19 C20 C1 107.2(5) . .
C19 C20 H20 126.4 . .
C1 C20 H20 126.4 . .
C18 N21 C1 105.6(5) . .
C18 N21 Pt 127.0(4) . .
C1 N21 Pt 127.0(4) . .
C6 N22 C3 106.9(4) . .
C6 N22 Pt 126.2(4) . .
C3 N22 Pt 126.8(4) . .
C11 N23 C8 105.3(5) . .
C11 N23 Pt 127.9(4) . .
C8 N23 Pt 126.8(4) . .
C16 N24 C13 106.5(4) . .
C16 N24 Pt 127.3(4) . .
C13 N24 Pt 126.0(4) . .
C30 C25 C26 117.9(5) . .
C30 C25 C2 122.4(5) . .
C26 C25 C2 119.7(5) . .
C27 C26 C25 120.9(5) . .
C27 C26 H26 119.5 . .
C25 C26 H26 119.5 . .
C26 C27 C28 121.4(5) . .
C26 C27 H27 119.3 . .
C28 C27 H27 119.3 . .
C27 C28 C29 118.2(5) . .
C27 C28 C31 122.1(5) . .
C29 C28 C31 119.7(5) . .
C30 C29 C28 120.6(5) . .
C30 C29 H29 119.7 . .
C28 C29 H29 119.7 . .
C29 C30 C25 121.0(5) . .
C29 C30 H30 119.5 . .
C25 C30 H30 119.5 . .
O2 C31 O1 124.8(5) . .
O2 C31 C28 119.3(5) . .
O1 C31 C28 115.9(5) . .
C33 C32 C37 119.2(6) . .
C33 C32 C7 118.5(5) . .
C37 C32 C7 122.2(5) . .
C32 C33 C34 121.4(6) . .
C32 C33 H33 119.3 . .
C34 C33 H33 119.3 . .
C35 C34 C33 119.9(6) . .
C35 C34 H34 120.1 . .
C33 C34 H34 120.1 . .
C34 C35 C36 119.1(6) . .
C34 C35 C38 117.7(5) . .
C36 C35 C38 123.1(5) . .
C35 C36 C37 120.5(6) . .
C35 C36 H36 119.7 . .
C37 C36 H36 119.7 . .
C32 C37 C36 119.7(6) . .
C32 C37 H37 120.1 . .
C36 C37 H37 120.1 . .
O3 C38 O4 124.2(6) . .
O3 C38 C35 119.4(5) . .
O4 C38 C35 116.4(5) . .
C44 C39 C40 119.4(5) . .
C44 C39 C12 119.0(5) . .
C40 C39 C12 121.5(5) . .
C41 C40 C39 120.1(5) . .
C41 C40 H40 120.0 . .
C39 C40 H40 120.0 . .
C40 C41 C42 120.2(5) . .
C40 C41 H41 119.9 . .
C42 C41 H41 119.9 . .
C43 C42 C41 119.3(5) . .
C43 C42 C45 119.0(5) . .
C41 C42 C45 121.7(5) . .
C42 C43 C44 120.8(6) . .
C42 C43 H43 119.6 . .
C44 C43 H43 119.6 . .
C39 C44 C43 120.2(6) . .
C39 C44 H44 119.9 . .
C43 C44 H44 119.9 . .
O6 C45 O5 125.9(6) . .
O6 C45 C42 118.0(5) . .
O5 C45 C42 116.1(5) . .
C51 C46 C47 118.5(5) . .
C51 C46 C17 120.5(5) . .
C47 C46 C17 121.0(5) . .
C48 C47 C46 120.5(6) . .
C48 C47 H47 119.8 . .
C46 C47 H47 119.8 . .
C47 C48 C49 120.7(5) . .
C47 C48 H48 119.6 . .
C49 C48 H48 119.6 . .
C50 C49 C48 119.1(5) . .
C50 C49 C52 120.2(5) . .
C48 C49 C52 120.6(5) . .
C49 C50 C51 119.6(5) . .
C49 C50 H50 120.2 . .
C51 C50 H50 120.2 . .
C46 C51 C50 121.5(5) . .
C46 C51 H51 119.3 . .
C50 C51 H51 119.3 . .
O8 C52 O7 125.6(5) . .
O8 C52 C49 118.8(5) . .
O7 C52 C49 115.5(5) . .
C31 O1 Cu1 113.1(3) . 1_465
C31 O1 Na1 144.3(3) . 1_465
Cu1 O1 Na1 88.27(14) 1_465 1_465
C31 O2 Na2 139.6(4) . 1_465
C38 O3 Na2 151.2(4) . 1_464
C38 O4 Cu1 106.7(3) . 1_464
C38 O4 Na1 132.8(4) . 1_464
Cu1 O4 Na1 88.79(15) 1_464 1_464
C45 O5 Cu1 121.0(4) . 1_554
C52 O7 Cu1 123.0(4) . .
C52 O8 Na2 128.1(4) . .
C52 O8 Na2 127.3(4) . 2_666
Na2 O8 Na2 95.31(16) . 2_666
C58 N53 C54 116.0(7) . .
C58 N53 Na2 129.3(5) . 2_666
C54 N53 Na2 111.9(5) . 2_666
N53 C54 C55 124.4(8) . .
N53 C54 H54 117.8 . .
C55 C54 H54 117.8 . .
C54 C55 C56 117.8(9) . .
C54 C55 H55 121.1 . .
C56 C55 H55 121.1 . .
C55 C56 C57 118.8(9) . .
C55 C56 H56 120.6 . .
C57 C56 H56 120.6 . .
C58 C57 C56 117.4(8) . .
C58 C57 H57 121.3 . .
C56 C57 H57 121.3 . .
N53 C58 C57 125.4(8) . .
N53 C58 H58 117.3 . .
C57 C58 H58 117.3 . .
C60 N59 C64 119.0(7) . .
C60 N59 Cu2 120.8(6) . 1_565
C64 N59 Cu2 115.9(6) . 1_565
C60 N59 Cu2 120.1(7) . 2_665
C64 N59 Cu2 109.1(6) . 2_665
Cu2 N59 Cu2 55.43(18) 1_565 2_665
N59 C60 C61 122.0(7) . .
N59 C60 H60 119.0 . .
C61 C60 H60 119.0 . .
C62 C61 C60 119.2(7) . .
C62 C61 H61 120.4 . .
C60 C61 H61 120.4 . .
C61 C62 C63 119.0(6) . .
C61 C62 H62 120.5 . .
C63 C62 H62 120.5 . .
C64 C63 C62 119.5(7) . .
C64 C63 H63 120.3 . .
C62 C63 H63 120.3 . .
N59 C64 C63 121.3(7) . .
N59 C64 H64 119.3 . .
C63 C64 H64 119.3 . .
C66 N65 C70 116.2(8) . .
C66 N65 Cu2 120.3(7) . .
C70 N65 Cu2 122.6(6) . .
N65 C66 C67 123.3(9) . .
N65 C66 H66 118.3 . .
C67 C66 H66 118.3 . .
C66 C67 C68 119.4(8) . .
C66 C67 H67 120.3 . .
C68 C67 H67 120.3 . .
C67 C68 C69 121.2(8) . .
C67 C68 H68 119.4 . .
C69 C68 H68 119.4 . .
C70 C69 C68 115.3(9) . .
C70 C69 H69 122.3 . .
C68 C69 H69 122.3 . .
C69 C70 N65 124.6(9) . .
C69 C70 H70 117.7 . .
N65 C70 H70 117.7 . .
C72 C71 C73 122.5(14) . .
C72 C71 H71 118.8 . .
C73 C71 H71 118.8 . .
C71 C72 C73 115.3(15) . 2_776
C71 C72 H72 122.4 . .
C73 C72 H72 122.4 2_776 .
C72 C73 C71 122.2(14) 2_776 .
C72 C73 H73 118.9 2_776 .
C71 C73 H73 118.9 . .
Na1 O74 H74A 95.4 . .
Na1 O74 H74B 144.6 . .
H74A O74 H74B 106.5 . .

loop_
_geom_bond_atom_site_label_1
_geom_bond_atom_site_label_2
_geom_bond_distance
_geom_bond_site_symmetry_2
Pt N21 2.007(5) .
Pt N23 2.012(5) .
Pt N22 2.018(4) .
Pt N24 2.019(4) .
Cu1 O7 1.937(4) .
Cu1 O5 1.944(4) 1_556
Cu1 O1 1.968(4) 1_645
Cu1 O4 2.006(4) 1_646
Cu1 Na1 3.0333(6) .
Cu1 Na2 3.131(2) .
Cu2 Cu2 1.946(4) 2_655
Cu2 N59 2.037(7) 1_545
Cu2 N65 2.130(8) .
Cu2 N59 2.142(8) 2_665
Na1 O4 2.318(4) 1_646
Na1 O4 2.318(4) 2_565
Na1 O1 2.368(4) 2_566
Na1 O1 2.368(4) 1_645
Na1 O74 2.387(4) 2_656
Na1 O74 2.387(4) .
Na1 Cu1 3.0333(6) 2_656
Na1 H74A 2.5566 .
Na2 O3 2.332(4) 1_646
Na2 O8 2.351(4) .
Na2 O8 2.400(5) 2_666
Na2 N53 2.421(6) 2_666
Na2 O2 2.469(4) 1_645
Na2 Na2 3.512(4) 2_666
C1 C2 1.391(7) .
C1 N21 1.396(7) .
C1 C20 1.445(8) .
C2 C3 1.389(8) .
C2 C25 1.491(7) .
C3 N22 1.384(7) .
C3 C4 1.426(7) .
C4 C5 1.345(9) .
C4 H4 0.9500 .
C5 C6 1.438(8) .
C5 H5 0.9500 .
C6 N22 1.379(7) .
C6 C7 1.394(8) .
C7 C8 1.407(8) .
C7 C32 1.515(7) .
C8 N23 1.391(7) .
C8 C9 1.433(8) .
C9 C10 1.351(8) .
C9 H9 0.9500 .
C10 C11 1.438(8) .
C10 H10 0.9500 .
C11 N23 1.370(7) .
C11 C12 1.402(7) .
C12 C13 1.388(8) .
C12 C39 1.509(7) .
C13 N24 1.388(7) .
C13 C14 1.449(7) .
C14 C15 1.339(9) .
C14 H14 0.9500 .
C15 C16 1.447(8) .
C15 H15 0.9500 .
C16 N24 1.366(7) .
C16 C17 1.397(8) .
C17 C18 1.404(7) .
C17 C46 1.496(7) .
C18 N21 1.377(7) .
C18 C19 1.441(8) .
C19 C20 1.346(8) .
C19 H19 0.9500 .
C20 H20 0.9500 .
C25 C30 1.396(7) .
C25 C26 1.404(8) .
C26 C27 1.370(8) .
C26 H26 0.9500 .
C27 C28 1.398(8) .
C27 H27 0.9500 .
C28 C29 1.394(8) .
C28 C31 1.517(8) .
C29 C30 1.391(8) .
C29 H29 0.9500 .
C30 H30 0.9500 .
C31 O2 1.242(7) .
C31 O1 1.285(7) .
C32 C33 1.372(8) .
C32 C37 1.388(8) .
C33 C34 1.399(8) .
C33 H33 0.9500 .
C34 C35 1.382(8) .
C34 H34 0.9500 .
C35 C36 1.391(8) .
C35 C38 1.513(8) .
C36 C37 1.408(8) .
C36 H36 0.9500 .
C37 H37 0.9500 .
C38 O3 1.228(7) .
C38 O4 1.287(7) .
C39 C44 1.384(8) .
C39 C40 1.393(8) .
C40 C41 1.397(8) .
C40 H40 0.9500 .
C41 C42 1.393(8) .
C41 H41 0.9500 .
C42 C43 1.380(8) .
C42 C45 1.512(8) .
C43 C44 1.393(8) .
C43 H43 0.9500 .
C44 H44 0.9500 .
C45 O6 1.244(7) .
C45 O5 1.258(7) .
C46 C51 1.382(8) .
C46 C47 1.403(8) .
C47 C48 1.373(8) .
C47 H47 0.9500 .
C48 C49 1.404(8) .
C48 H48 0.9500 .
C49 C50 1.388(8) .
C49 C52 1.508(8) .
C50 C51 1.396(8) .
C50 H50 0.9500 .
C51 H51 0.9500 .
C52 O8 1.255(7) .
C52 O7 1.273(7) .
O1 Cu1 1.968(4) 1_465
O1 Na1 2.368(4) 1_465
O2 Na2 2.469(4) 1_465
O3 Na2 2.332(4) 1_464
O4 Cu1 2.006(4) 1_464
O4 Na1 2.318(4) 1_464
O5 Cu1 1.944(4) 1_554
O8 Na2 2.400(5) 2_666
N53 C58 1.302(9) .
N53 C54 1.370(10) .
N53 Na2 2.421(6) 2_666
C54 C55 1.379(12) .
C54 H54 0.9500 .
C55 C56 1.386(13) .
C55 H55 0.9500 .
C56 C57 1.411(13) .
C56 H56 0.9500 .
C57 C58 1.391(11) .
C57 H57 0.9500 .
C58 H58 0.9500 .
N59 C60 1.318(10) .
N59 C64 1.353(10) .
N59 Cu2 2.037(7) 1_565
N59 Cu2 2.142(8) 2_665
C60 C61 1.382(9) .
C60 H60 0.9500 .
C61 C62 1.359(10) .
C61 H61 0.9500 .
C62 C63 1.377(10) .
C62 H62 0.9500 .
C63 C64 1.364(9) .
C63 H63 0.9500 .
C64 H64 0.9500 .
N65 C66 1.324(11) .
N65 C70 1.398(13) .
C66 C67 1.362(11) .
C66 H66 0.9500 .
C67 C68 1.374(12) .
C67 H67 0.9500 .
C68 C69 1.391(12) .
C68 H68 0.9500 .
C69 C70 1.374(12) .
C69 H69 0.9500 .
C70 H70 0.9500 .
C71 C72 1.30(2) .
C71 C73 1.41(2) .
C71 H71 0.9500 .
C72 C73 1.35(2) 2_776
C72 H72 0.9500 .
C73 C72 1.35(2) 2_776
C73 H73 0.9500 .
O74 H74A 0.7186 .
O74 H74B 0.8680 .

loop_
_geom_hbond_atom_site_label_D
_geom_hbond_atom_site_label_H
_geom_hbond_atom_site_label_A
_geom_hbond_distance_DH
_geom_hbond_distance_HA
_geom_hbond_distance_DA
_geom_hbond_angle_DHA
_geom_hbond_site_symmetry_A
O74 H74B O6 0.87 1.86 2.649(6) 149.4 1_556
